data_1553320
loop_
_publ_author_name
'Hu, Hai-Jun'
'Zhou, Yue'
'Han, Zhu-Zhen'
'Shi, Yan-Hong'
'Zhang, Shu-Sheng'
'Wang, Zheng-Tao'
'Yang, Li'

_publ_section_title
;
 Abietane Diterpenoids from the Roots of Clerodendrum trichotomum and
 Their Nitric Oxide Inhibitory Activities.
;
_journal_issue 7
_journal_name_full 'Journal of natural products'
_journal_page_first 1508
_journal_page_last 1516
_journal_paper_doi 10.1021/acs.jnatprod.7b00814
_journal_volume 81
_journal_year 2018
_chemical_absolute_configuration rmad
_chemical_formula_moiety 'C20 H22 O5'
_chemical_formula_sum 'C20 H22 O5'
_chemical_formula_weight 342.37
_space_group_crystal_system orthorhombic
_space_group_IT_number 19
_space_group_name_Hall 'P 2ac 2ab'
_space_group_name_H-M_alt 'P 21 21 21'
_atom_sites_solution_hydrogens geom
_atom_sites_solution_primary dual
_audit_creation_date 2017-06-30
_audit_creation_method
;
Olex2 1.2
(compiled 2017.03.28 svn.r3405 for OlexSys, GUI svn.r5337)
;
_cell_angle_alpha 90
_cell_angle_beta 90
_cell_angle_gamma 90
_cell_formula_units_Z 4
_cell_length_a 8.22140(10)
_cell_length_b 10.0997(2)
_cell_length_c 20.3117(4)
_cell_measurement_reflns_used 5974
_cell_measurement_temperature 293(2)
_cell_measurement_theta_max 68.31
_cell_measurement_theta_min 4.35
_cell_volume 1686.56(5)
_computing_cell_refinement 'SAINT v7.68A (Bruker, 2009)'
_computing_data_reduction 'SAINT v7.68A (Bruker, 2009)'
_computing_molecular_graphics 'Olex2 (Dolomanov et al., 2009)'
_computing_publication_material 'Olex2 (Dolomanov et al., 2009)'
_computing_structure_refinement 'ShelXL (Sheldrick, 2015)'
_computing_structure_solution 'ShelXT (Sheldrick, 2015)'
_diffrn_ambient_temperature 293.15
_diffrn_measured_fraction_theta_full 0.986
_diffrn_measured_fraction_theta_max 0.962
_diffrn_measurement_device_type 'Bruker APEX-II CCD'
_diffrn_measurement_method '\f and \w scans'
_diffrn_radiation_monochromator graphite
_diffrn_radiation_type CuK\a
_diffrn_radiation_wavelength 1.54178
_diffrn_reflns_av_R_equivalents 0.0306
_diffrn_reflns_av_unetI/netI 0.0259
_diffrn_reflns_Laue_measured_fraction_full 0.986
_diffrn_reflns_Laue_measured_fraction_max 0.962
_diffrn_reflns_limit_h_max 9
_diffrn_reflns_limit_h_min -9
_diffrn_reflns_limit_k_max 11
_diffrn_reflns_limit_k_min -11
_diffrn_reflns_limit_l_max 24
_diffrn_reflns_limit_l_min -23
_diffrn_reflns_number 11020
_diffrn_reflns_point_group_measured_fraction_full 0.970
_diffrn_reflns_point_group_measured_fraction_max 0.939
_diffrn_reflns_theta_full 67.679
_diffrn_reflns_theta_max 69.844
_diffrn_reflns_theta_min 4.353
_diffrn_standards_number 0
_exptl_absorpt_coefficient_mu 0.790
_exptl_absorpt_correction_T_max 0.7533
_exptl_absorpt_correction_T_min 0.6216
_exptl_absorpt_correction_type multi-scan
_exptl_absorpt_process_details
'SADABS-2008/1 (Bruker,2008) was used for absorption correction. wR2(int) was 0.0860 before and 0.0441 after correction. The Ratio of minimum to maximum transmission is 0.8252. The \l/2 correction factor is 0.0015.'
_exptl_crystal_colour yellow
_exptl_crystal_density_diffrn 1.348
_exptl_crystal_density_method 'not measured'
_exptl_crystal_description block
_exptl_crystal_F_000 728
_exptl_crystal_size_max 0.22
_exptl_crystal_size_mid 0.2
_exptl_crystal_size_min 0.15
_refine_diff_density_max 0.171
_refine_diff_density_min -0.225
_refine_diff_density_rms 0.065
_refine_ls_abs_structure_details
;
 Flack x determined using 1167 quotients [(I+)-(I-)]/[(I+)+(I-)]
 (Parsons, Flack and Wagner, Acta Cryst. B69 (2013) 249-259).
;
_refine_ls_abs_structure_Flack -0.02(7)
_refine_ls_extinction_method none
_refine_ls_goodness_of_fit_ref 1.087
_refine_ls_hydrogen_treatment constr
_refine_ls_matrix_type full
_refine_ls_number_parameters 232
_refine_ls_number_reflns 2993
_refine_ls_number_restraints 0
_refine_ls_restrained_S_all 1.087
_refine_ls_R_factor_all 0.0349
_refine_ls_R_factor_gt 0.0341
_refine_ls_shift/su_max 0.000
_refine_ls_shift/su_mean 0.000
_refine_ls_structure_factor_coef Fsqd
_refine_ls_weighting_details 'w=1/[\s^2^(Fo^2^)+(0.0483P)^2^+0.1875P] where P=(Fo^2^+2Fc^2^)/3'
_refine_ls_weighting_scheme calc
_refine_ls_wR_factor_gt 0.0855
_refine_ls_wR_factor_ref 0.0866
_reflns_Friedel_coverage 0.686
_reflns_Friedel_fraction_full 0.948
_reflns_Friedel_fraction_max 0.908
_reflns_number_gt 2905
_reflns_number_total 2993
_reflns_threshold_expression 'I > 2\s(I)'
_cod_data_source_file np7b00814_si_002.cif
_cod_data_source_block cu_dm17325_0m
_cod_database_code 1553320
_shelx_shelxl_version_number 2014/8
_shelx_space_group_comment
;
The symmetry employed for this shelxl refinement is uniquely defined
by the following loop, which should always be used as a source of
symmetry information in preference to the above space-group names.
They are only intended as comments.
;
_shelx_estimated_absorpt_t_max 0.891
_shelx_estimated_absorpt_t_min 0.845
_olex2_refinement_description
;
1. Fixed Uiso
 At 1.2 times of:
  All C(H) groups, All C(H,H) groups
 At 1.5 times of:
  All C(H,H,H) groups, All O(H) groups
2.a Ternary CH refined with riding coordinates:
 C5(H5)
2.b Secondary CH2 refined with riding coordinates:
 C1(H1A,H1B), C2(H2A,H2B), C6(H6A,H6B)
2.c Aromatic/amide H refined with riding coordinates:
 C15(H15)
2.d Idealised Me refined as rotating group:
 C17(H17A,H17B,H17C), C18(H18A,H18B,H18C), C19(H19A,H19B,H19C), C20(H20A,H20B,
 H20C)
2.e Idealised tetrahedral OH refined as rotating group:
 O3(H3), O4(H4)
;
_olex2_submission_special_instructions 'No special instructions were received'

loop_
_space_group_symop_operation_xyz
'x, y, z'
'x+1/2, -y+1/2, -z'
'-x, y+1/2, -z+1/2'
'-x+1/2, -y, z+1/2'

loop_
_atom_site_label
_atom_site_type_symbol
_atom_site_fract_x
_atom_site_fract_y
_atom_site_fract_z
_atom_site_U_iso_or_equiv
_atom_site_adp_type
_atom_site_occupancy
_atom_site_site_symmetry_order
_atom_site_calc_flag
_atom_site_refinement_flags_posn
O1 O 0.1162(3) 0.6772(2) -0.04028(11) 0.0789(6) Uani 1 1 d .
O2 O -0.16344(18) 0.17247(18) 0.16958(9) 0.0568(4) Uani 1 1 d .
O3 O 0.00083(19) -0.03184(16) 0.19439(9) 0.0523(4) Uani 1 1 d .
H3 H -0.0822 0.0122 0.1898 0.079 Uiso 1 1 calc GR
O4 O 0.55018(17) 0.24495(17) 0.11373(10) 0.0539(4) Uani 1 1 d .
H4 H 0.6274 0.2116 0.1332 0.081 Uiso 1 1 calc GR
O5 O 0.55485(16) -0.01727(14) 0.16455(7) 0.0412(3) Uani 1 1 d .
C1 C 0.3299(3) 0.3914(2) 0.02936(12) 0.0514(6) Uani 1 1 d .
H1A H 0.4445 0.3721 0.0353 0.062 Uiso 1 1 calc R
H1B H 0.2849 0.3249 0.0001 0.062 Uiso 1 1 calc R
C2 C 0.3118(4) 0.5283(3) -0.00265(14) 0.0655(8) Uani 1 1 d .
H2A H 0.3867 0.5883 0.0191 0.079 Uiso 1 1 calc R
H2B H 0.3460 0.5211 -0.0482 0.079 Uiso 1 1 calc R
C3 C 0.1478(4) 0.5894(2) -0.00147(11) 0.0504(6) Uani 1 1 d .
C4 C 0.0222(3) 0.5493(2) 0.05061(11) 0.0448(5) Uani 1 1 d .
C5 C 0.0622(2) 0.41191(19) 0.08111(10) 0.0372(4) Uani 1 1 d .
H5 H 0.0333 0.3479 0.0468 0.045 Uiso 1 1 calc R
C6 C -0.0480(3) 0.3779(2) 0.13870(12) 0.0468(5) Uani 1 1 d .
H6A H -0.0148 0.4276 0.1773 0.056 Uiso 1 1 calc R
H6B H -0.1592 0.4019 0.1282 0.056 Uiso 1 1 calc R
C7 C -0.0386(2) 0.2343(2) 0.15280(10) 0.0402(4) Uani 1 1 d .
C8 C 0.1181(2) 0.1697(2) 0.14886(10) 0.0347(4) Uani 1 1 d .
C9 C 0.2588(2) 0.24182(19) 0.12584(9) 0.0326(4) Uani 1 1 d .
C10 C 0.2429(2) 0.38269(19) 0.09689(10) 0.0363(4) Uani 1 1 d .
C11 C 0.4095(2) 0.18274(19) 0.13219(10) 0.0362(4) Uani 1 1 d .
C12 C 0.4154(2) 0.0543(2) 0.15761(10) 0.0358(4) Uani 1 1 d .
C13 C 0.2830(2) -0.0191(2) 0.17810(10) 0.0361(4) Uani 1 1 d .
C14 C 0.1299(2) 0.0388(2) 0.17364(10) 0.0378(4) Uani 1 1 d .
C15 C 0.3474(3) -0.1447(2) 0.19906(10) 0.0412(4) Uani 1 1 d .
H15 H 0.2885 -0.2155 0.2161 0.049 Uiso 1 1 calc R
C16 C 0.5082(3) -0.1398(2) 0.18935(10) 0.0417(5) Uani 1 1 d .
C17 C 0.6412(3) -0.2380(2) 0.19616(13) 0.0536(6) Uani 1 1 d .
H17A H 0.6839 -0.2591 0.1534 0.080 Uiso 1 1 calc GR
H17B H 0.5997 -0.3170 0.2164 0.080 Uiso 1 1 calc GR
H17C H 0.7262 -0.2016 0.2231 0.080 Uiso 1 1 calc GR
C18 C -0.1459(3) 0.5420(3) 0.01700(14) 0.0625(7) Uani 1 1 d .
H18A H -0.1476 0.4691 -0.0133 0.094 Uiso 1 1 calc GR
H18B H -0.1661 0.6230 -0.0064 0.094 Uiso 1 1 calc GR
H18C H -0.2286 0.5295 0.0498 0.094 Uiso 1 1 calc GR
C19 C 0.0175(4) 0.6644(2) 0.10102(13) 0.0579(6) Uani 1 1 d .
H19A H -0.0384 0.6360 0.1400 0.087 Uiso 1 1 calc GR
H19B H -0.0386 0.7386 0.0821 0.087 Uiso 1 1 calc GR
H19C H 0.1266 0.6899 0.1121 0.087 Uiso 1 1 calc GR
C20 C 0.3188(3) 0.4787(2) 0.14730(13) 0.0500(5) Uani 1 1 d .
H20A H 0.2495 0.4849 0.1852 0.075 Uiso 1 1 calc GR
H20B H 0.3303 0.5647 0.1277 0.075 Uiso 1 1 calc GR
H20C H 0.4237 0.4464 0.1604 0.075 Uiso 1 1 calc GR

loop_
_atom_site_aniso_label
_atom_site_aniso_U_11
_atom_site_aniso_U_22
_atom_site_aniso_U_33
_atom_site_aniso_U_23
_atom_site_aniso_U_13
_atom_site_aniso_U_12
O1 0.1001(16) 0.0611(11) 0.0755(12) 0.0296(10) -0.0012(12) 0.0088(11)
O2 0.0274(7) 0.0612(10) 0.0819(11) 0.0173(9) 0.0043(8) 0.0002(7)
O3 0.0347(7) 0.0494(9) 0.0730(10) 0.0174(8) 0.0036(7) -0.0067(7)
O4 0.0260(7) 0.0504(9) 0.0851(12) 0.0226(8) 0.0034(7) -0.0014(6)
O5 0.0322(7) 0.0377(7) 0.0536(8) 0.0071(6) 0.0001(6) 0.0056(6)
C1 0.0491(12) 0.0509(13) 0.0543(12) 0.0141(10) 0.0127(11) 0.0097(11)
C2 0.0703(18) 0.0594(16) 0.0666(16) 0.0227(13) 0.0181(13) 0.0069(13)
C3 0.0692(15) 0.0347(11) 0.0473(12) 0.0036(9) -0.0075(11) 0.0001(11)
C4 0.0494(12) 0.0367(10) 0.0484(11) 0.0000(9) -0.0083(10) 0.0089(9)
C5 0.0369(10) 0.0339(9) 0.0407(10) -0.0010(8) -0.0025(9) 0.0025(8)
C6 0.0333(10) 0.0473(12) 0.0598(13) 0.0025(10) 0.0048(10) 0.0095(9)
C7 0.0283(9) 0.0479(11) 0.0443(10) 0.0031(9) 0.0003(8) 0.0004(9)
C8 0.0293(9) 0.0356(9) 0.0391(9) 0.0006(8) -0.0003(7) -0.0006(7)
C9 0.0287(9) 0.0322(9) 0.0368(9) -0.0003(8) 0.0005(7) -0.0005(7)
C10 0.0329(10) 0.0327(10) 0.0434(10) 0.0031(8) 0.0008(8) 0.0009(8)
C11 0.0279(9) 0.0351(9) 0.0457(10) 0.0034(8) 0.0020(8) -0.0025(8)
C12 0.0297(9) 0.0362(9) 0.0415(10) 0.0009(8) -0.0009(8) 0.0041(8)
C13 0.0351(9) 0.0332(10) 0.0399(10) 0.0017(8) -0.0001(8) -0.0024(8)
C14 0.0307(9) 0.0405(10) 0.0422(10) 0.0034(8) 0.0014(8) -0.0053(8)
C15 0.0433(10) 0.0346(10) 0.0455(10) 0.0050(8) 0.0003(9) -0.0011(9)
C16 0.0473(11) 0.0344(10) 0.0436(10) 0.0045(8) -0.0028(9) 0.0058(9)
C17 0.0539(13) 0.0484(13) 0.0585(13) 0.0082(11) -0.0015(11) 0.0153(11)
C18 0.0608(15) 0.0561(15) 0.0705(16) 0.0072(13) -0.0220(13) 0.0118(13)
C19 0.0716(16) 0.0406(12) 0.0615(14) -0.0049(11) -0.0078(12) 0.0180(11)
C20 0.0451(12) 0.0361(11) 0.0687(14) 0.0003(10) -0.0144(10) -0.0009(9)

loop_
_atom_type_symbol
_atom_type_description
_atom_type_scat_dispersion_real
_atom_type_scat_dispersion_imag
_atom_type_scat_source
C C 0.0181 0.0091 'International Tables Vol C Tables 4.2.6.8 and 6.1.1.4'
H H 0.0000 0.0000 'International Tables Vol C Tables 4.2.6.8 and 6.1.1.4'
O O 0.0492 0.0322 'International Tables Vol C Tables 4.2.6.8 and 6.1.1.4'

loop_
_geom_angle_atom_site_label_1
_geom_angle_atom_site_label_2
_geom_angle_atom_site_label_3
_geom_angle
C14 O3 H3 109.5
C11 O4 H4 109.5
C12 O5 C16 106.12(15)
H1A C1 H1B 107.9
C2 C1 H1A 109.1
C2 C1 H1B 109.1
C2 C1 C10 112.4(2)
C10 C1 H1A 109.1
C10 C1 H1B 109.1
C1 C2 H2A 108.0
C1 C2 H2B 108.0
H2A C2 H2B 107.3
C3 C2 C1 117.1(2)
C3 C2 H2A 108.0
C3 C2 H2B 108.0
O1 C3 C2 119.2(3)
O1 C3 C4 119.8(3)
C2 C3 C4 120.9(2)
C3 C4 C5 111.62(18)
C3 C4 C18 108.1(2)
C3 C4 C19 105.9(2)
C18 C4 C5 108.86(19)
C18 C4 C19 107.8(2)
C19 C4 C5 114.29(18)
C4 C5 H5 104.7
C6 C5 C4 112.51(17)
C6 C5 H5 104.7
C6 C5 C10 111.69(17)
C10 C5 C4 117.10(17)
C10 C5 H5 104.7
C5 C6 H6A 109.7
C5 C6 H6B 109.7
H6A C6 H6B 108.2
C7 C6 C5 109.88(17)
C7 C6 H6A 109.7
C7 C6 H6B 109.7
O2 C7 C6 120.03(18)
O2 C7 C8 121.4(2)
C8 C7 C6 118.51(17)
C9 C8 C7 120.26(17)
C14 C8 C7 117.49(17)
C14 C8 C9 122.01(17)
C8 C9 C10 121.30(16)
C11 C9 C8 118.05(17)
C11 C9 C10 120.62(16)
C5 C10 C1 104.41(17)
C9 C10 C1 110.49(16)
C9 C10 C5 109.61(15)
C20 C10 C1 111.43(18)
C20 C10 C5 113.94(17)
C20 C10 C9 106.98(16)
O4 C11 C9 122.29(17)
O4 C11 C12 119.86(17)
C9 C11 C12 117.85(17)
O5 C12 C11 124.06(17)
O5 C12 C13 110.34(16)
C13 C12 C11 125.59(17)
C12 C13 C14 117.93(18)
C12 C13 C15 105.81(17)
C14 C13 C15 136.26(19)
O3 C14 C8 123.46(17)
O3 C14 C13 118.07(18)
C13 C14 C8 118.46(17)
C13 C15 H15 126.6
C16 C15 C13 106.72(19)
C16 C15 H15 126.6
O5 C16 C17 115.22(19)
C15 C16 O5 110.99(18)
C15 C16 C17 133.7(2)
C16 C17 H17A 109.5
C16 C17 H17B 109.5
C16 C17 H17C 109.5
H17A C17 H17B 109.5
H17A C17 H17C 109.5
H17B C17 H17C 109.5
C4 C18 H18A 109.5
C4 C18 H18B 109.5
C4 C18 H18C 109.5
H18A C18 H18B 109.5
H18A C18 H18C 109.5
H18B C18 H18C 109.5
C4 C19 H19A 109.5
C4 C19 H19B 109.5
C4 C19 H19C 109.5
H19A C19 H19B 109.5
H19A C19 H19C 109.5
H19B C19 H19C 109.5
C10 C20 H20A 109.5
C10 C20 H20B 109.5
C10 C20 H20C 109.5
H20A C20 H20B 109.5
H20A C20 H20C 109.5
H20B C20 H20C 109.5

loop_
_geom_bond_atom_site_label_1
_geom_bond_atom_site_label_2
_geom_bond_distance
O1 C3 1.214(3)
O2 C7 1.249(3)
O3 H3 0.8200
O3 C14 1.346(2)
O4 H4 0.8200
O4 C11 1.369(2)
O5 C12 1.362(2)
O5 C16 1.390(3)
C1 H1A 0.9700
C1 H1B 0.9700
C1 C2 1.535(3)
C1 C10 1.549(3)
C2 H2A 0.9700
C2 H2B 0.9700
C2 C3 1.484(4)
C3 C4 1.533(4)
C4 C5 1.555(3)
C4 C18 1.543(3)
C4 C19 1.549(3)
C5 H5 0.9800
C5 C6 1.519(3)
C5 C10 1.548(3)
C6 H6A 0.9700
C6 H6B 0.9700
C6 C7 1.480(3)
C7 C8 1.446(3)
C8 C9 1.445(3)
C8 C14 1.419(3)
C9 C10 1.545(3)
C9 C11 1.381(3)
C10 C20 1.542(3)
C11 C12 1.397(3)
C12 C13 1.381(3)
C13 C14 1.391(3)
C13 C15 1.438(3)
C15 H15 0.9300
C15 C16 1.338(3)
C16 C17 1.482(3)
C17 H17A 0.9600
C17 H17B 0.9600
C17 H17C 0.9600
C18 H18A 0.9600
C18 H18B 0.9600
C18 H18C 0.9600
C19 H19A 0.9600
C19 H19B 0.9600
C19 H19C 0.9600
C20 H20A 0.9600
C20 H20B 0.9600
C20 H20C 0.9600

loop_
_geom_hbond_atom_site_label_D
_geom_hbond_atom_site_label_H
_geom_hbond_atom_site_label_A
_geom_hbond_distance_DH
_geom_hbond_distance_HA
_geom_hbond_distance_DA
_geom_hbond_angle_DHA
_geom_hbond_site_symmetry_A
O3 H3 O2 0.82 1.80 2.517(2) 145.4 .
O4 H4 O2 0.82 1.91 2.714(2) 165.2 1_655
C1 H1A O4 0.97 2.22 2.899(3) 125.8 .
